data_7013237
loop_
_publ_author_name
'Nogai, Stefan'
'Schriewer, Alexander'
'Schmidbaur, Hubert'

_publ_section_title
;
 Reactions of trichlorogermane HGeCl3 and dichlorogallane HGaCl2 with
 pyridine donors
;
_journal_issue 16
_journal_name_full 'Dalton Transactions'
_journal_page_first 3165
_journal_paper_doi 10.1039/b305792e
_journal_year 2003
_chemical_formula_sum 'C7 H12 Ga N'
_chemical_formula_weight 179.90
_chemical_name_systematic
;
?
;
_space_group_IT_number 14
_symmetry_cell_setting monoclinic
_symmetry_space_group_name_Hall '-P 2yn'
_symmetry_space_group_name_H-M 'P 1 21/n 1'
_atom_sites_solution_hydrogens mixed
_atom_sites_solution_primary direct
_atom_sites_solution_secondary difmap
_audit_creation_method SHELXL-97
_cell_angle_alpha 90.00
_cell_angle_beta 95.1123(15)
_cell_angle_gamma 90.00
_cell_formula_units_Z 8
_cell_length_a 8.9394(3)
_cell_length_b 13.8205(5)
_cell_length_c 14.0935(5)
_cell_measurement_reflns_used 56453
_cell_measurement_temperature 143(2)
_cell_volume 1734.28(11)
_computing_cell_refinement DENZO
_computing_data_collection XPRESS
_computing_data_reduction SCALEPACK
_computing_molecular_graphics SHELXTL-PLUS
_computing_publication_material 'SHELXL-97 (Sheldrick, 1997)'
_computing_structure_refinement 'SHELXL-97 (Sheldrick, 1997)'
_computing_structure_solution 'SHELXS-97 (Sheldrick, 1990)'
_diffrn_ambient_temperature 143(2)
_diffrn_measured_fraction_theta_full 0.982
_diffrn_measured_fraction_theta_max 0.982
_diffrn_measurement_device_type 'NONIUS DIP 2020'
_diffrn_measurement_method phi-rotation
_diffrn_radiation_monochromator graphite
_diffrn_radiation_source 'fine-focus sealed tube'
_diffrn_radiation_type MoK\a
_diffrn_radiation_wavelength 0.71073
_diffrn_reflns_av_R_equivalents 0.048
_diffrn_reflns_av_sigmaI/netI 0.0313
_diffrn_reflns_limit_h_max 10
_diffrn_reflns_limit_h_min -10
_diffrn_reflns_limit_k_max 16
_diffrn_reflns_limit_k_min -16
_diffrn_reflns_limit_l_max 16
_diffrn_reflns_limit_l_min -16
_diffrn_reflns_number 56453
_diffrn_reflns_theta_full 25.37
_diffrn_reflns_theta_max 25.37
_diffrn_reflns_theta_min 3.18
_exptl_absorpt_coefficient_mu 3.094
_exptl_absorpt_correction_T_max 0.837
_exptl_absorpt_correction_T_min 0.490
_exptl_absorpt_correction_type refdelf
_exptl_absorpt_process_details
;
(See: Walker, N. & Stuart, D. (1983) Acta Cryst. A39, 158-166)
;
_exptl_crystal_colour colourless
_exptl_crystal_density_diffrn 1.378
_exptl_crystal_density_method 'not measured'
_exptl_crystal_description plate
_exptl_crystal_F_000 736
_exptl_crystal_size_max 0.40
_exptl_crystal_size_mid 0.25
_exptl_crystal_size_min 0.10
_refine_diff_density_max 0.869
_refine_diff_density_min -0.453
_refine_diff_density_rms 0.093
_refine_ls_extinction_method none
_refine_ls_goodness_of_fit_ref 1.165
_refine_ls_hydrogen_treatment mixed
_refine_ls_matrix_type full
_refine_ls_number_parameters 191
_refine_ls_number_reflns 3127
_refine_ls_number_restraints 6
_refine_ls_restrained_S_all 1.164
_refine_ls_R_factor_all 0.0508
_refine_ls_R_factor_gt 0.0463
_refine_ls_shift/su_max 0.001
_refine_ls_shift/su_mean 0.000
_refine_ls_structure_factor_coef Fsqd
_refine_ls_weighting_details 'calc w==1/[\s^2^(Fo^2^)+(0.0453P)^2^+4.1443P] where P==(Fo^2^+2Fc^2^)/3'
_refine_ls_weighting_scheme calc
_refine_ls_wR_factor_gt 0.1230
_refine_ls_wR_factor_ref 0.1258
_reflns_number_gt 2843
_reflns_number_total 3127
_reflns_threshold_expression >2sigma(I)
_cod_data_source_file b305792e.txt
_cod_data_source_block nog39
_cod_depositor_comments
;
The following automatic conversions were performed:
'_symmetry_cell_setting' value 'Monoclinic' changed to 'monoclinic'
according to '/home/saulius/struct/CIF-dictionaries/cif_core.dic'
dictionary named 'cif_core.dic' version 2.4.1 from 2010-06-29.

Automatic conversion script
Id: cif_fix_enum 1527 2010-12-29 10:47:43Z saulius 
;
_cod_original_sg_symbol_H-M P2(1)/n
_cod_database_code 7013237

loop_
_symmetry_equiv_pos_as_xyz
'x, y, z'
'-x+1/2, y+1/2, -z+1/2'
'-x, -y, -z'
'x-1/2, -y-1/2, z-1/2'

loop_
_atom_site_label
_atom_site_type_symbol
_atom_site_fract_x
_atom_site_fract_y
_atom_site_fract_z
_atom_site_U_iso_or_equiv
_atom_site_adp_type
_atom_site_occupancy
_atom_site_symmetry_multiplicity
_atom_site_calc_flag
_atom_site_refinement_flags
_atom_site_disorder_assembly
_atom_site_disorder_group
Ga1 Ga 0.24303(6) 0.89520(4) 0.93654(4) 0.0492(2) Uani 1 1 d D . .
Ga2 Ga -0.70260(6) 0.84799(4) 0.61166(4) 0.04471(19) Uani 1 1 d . . .
H23 H -0.724(7) 0.739(5) 0.600(4) 0.075(19) Uiso 1 1 d . . .
H22 H -0.727(7) 0.905(5) 0.520(5) 0.08(2) Uiso 1 1 d . . .
H21 H -0.778(7) 0.889(4) 0.692(4) 0.067(17) Uiso 1 1 d . . .
N11 N 0.2680(4) 0.8910(3) 1.0841(3) 0.0393(8) Uani 1 1 d . . .
C12 C 0.1463(5) 0.8914(3) 1.1339(3) 0.0397(10) Uani 1 1 d . . .
H12A H 0.0492 0.8901 1.1006 0.048 Uiso 1 1 calc R . .
C13 C 0.1595(5) 0.8936(3) 1.2328(3) 0.0408(10) Uani 1 1 d . . .
C14 C 0.3007(5) 0.8944(3) 1.2787(3) 0.0389(10) Uani 1 1 d . . .
H14A H 0.3122 0.8957 1.3464 0.047 Uiso 1 1 calc R . .
C15 C 0.4286(5) 0.8934(3) 1.2286(3) 0.0408(10) Uani 1 1 d . . .
C16 C 0.4042(5) 0.8925(3) 1.1303(3) 0.0375(9) Uani 1 1 d . . .
H16A H 0.4888 0.8930 1.0940 0.045 Uiso 1 1 calc R . .
C17 C 0.0189(6) 0.8944(4) 1.2852(4) 0.0515(12) Uani 1 1 d . . .
H17A H 0.0461 0.8846 1.3534 0.077 Uiso 1 1 calc R . .
H17B H -0.0484 0.8424 1.2608 0.077 Uiso 1 1 calc R . .
H17C H -0.0321 0.9568 1.2753 0.077 Uiso 1 1 calc R . .
C18 C 0.5843(6) 0.8924(4) 1.2766(4) 0.0542(13) Uani 1 1 d . . .
H18A H 0.6553 0.9122 1.2312 0.081 Uiso 1 1 calc R . .
H18B H 0.6091 0.8269 1.2996 0.081 Uiso 1 1 calc R . .
H18C H 0.5907 0.9373 1.3306 0.081 Uiso 1 1 calc R . .
N21 N -0.4758(4) 0.8587(3) 0.6514(3) 0.0387(8) Uani 1 1 d . . .
C22 C -0.3756(5) 0.8648(3) 0.5878(3) 0.0401(10) Uani 1 1 d . . .
H22A H -0.4111 0.8704 0.5225 0.048 Uiso 1 1 calc R . .
C23 C -0.2218(5) 0.8632(3) 0.6114(3) 0.0398(10) Uani 1 1 d . . .
C24 C -0.1731(5) 0.8572(3) 0.7073(4) 0.0417(10) Uani 1 1 d . . .
H24A H -0.0685 0.8564 0.7265 0.050 Uiso 1 1 calc R . .
C25 C -0.2751(6) 0.8523(3) 0.7755(3) 0.0419(10) Uani 1 1 d . . .
C26 C -0.4259(5) 0.8537(3) 0.7442(3) 0.0395(10) Uani 1 1 d . . .
H26A H -0.4974 0.8509 0.7901 0.047 Uiso 1 1 calc R . .
C27 C -0.1147(6) 0.8702(4) 0.5355(4) 0.0575(13) Uani 1 1 d . . .
H27A H -0.0452 0.9241 0.5499 0.086 Uiso 1 1 calc R . .
H27B H -0.1712 0.8812 0.4736 0.086 Uiso 1 1 calc R . .
H27C H -0.0577 0.8097 0.5334 0.086 Uiso 1 1 calc R . .
C28 C -0.2262(6) 0.8446(4) 0.8808(4) 0.0532(13) Uani 1 1 d . . .
H28A H -0.3068 0.8682 0.9175 0.080 Uiso 1 1 calc R . .
H28B H -0.1359 0.8839 0.8957 0.080 Uiso 1 1 calc R . .
H28C H -0.2043 0.7769 0.8972 0.080 Uiso 1 1 calc R . .
H12 H 0.170(5) 0.798(3) 0.919(4) 0.080(19) Uiso 1 1 d D . .
H11 H 0.147(5) 0.984(3) 0.915(6) 0.12(3) Uiso 1 1 d D . .
H13 H 0.408(5) 0.904(3) 0.923(6) 0.11(3) Uiso 1 1 d D . .

loop_
_atom_site_aniso_label
_atom_site_aniso_U_11
_atom_site_aniso_U_22
_atom_site_aniso_U_33
_atom_site_aniso_U_23
_atom_site_aniso_U_13
_atom_site_aniso_U_12
Ga1 0.0463(3) 0.0630(4) 0.0384(3) -0.0011(2) 0.0050(2) 0.0022(3)
Ga2 0.0372(3) 0.0570(4) 0.0401(3) -0.0024(2) 0.0046(2) -0.0016(2)
N11 0.037(2) 0.043(2) 0.0380(19) 0.0007(16) 0.0060(16) 0.0017(16)
C12 0.034(2) 0.038(2) 0.048(2) 0.000(2) 0.0066(19) -0.0001(18)
C13 0.047(3) 0.031(2) 0.046(2) 0.0011(19) 0.016(2) 0.0027(19)
C14 0.048(3) 0.032(2) 0.037(2) 0.0016(18) 0.0048(19) -0.0003(19)
C15 0.045(3) 0.029(2) 0.047(3) 0.0037(19) -0.001(2) 0.0009(18)
C16 0.032(2) 0.038(2) 0.044(2) 0.0003(19) 0.0068(18) 0.0005(18)
C17 0.050(3) 0.055(3) 0.053(3) -0.001(2) 0.021(2) -0.002(2)
C18 0.051(3) 0.056(3) 0.054(3) 0.005(2) -0.008(2) -0.002(2)
N21 0.0357(19) 0.0380(19) 0.042(2) 0.0024(16) 0.0023(16) 0.0000(15)
C22 0.044(3) 0.042(2) 0.035(2) -0.0016(19) 0.0038(19) -0.0006(19)
C23 0.043(2) 0.033(2) 0.044(2) 0.0006(19) 0.008(2) 0.0006(18)
C24 0.039(2) 0.031(2) 0.055(3) 0.000(2) -0.002(2) 0.0003(18)
C25 0.055(3) 0.029(2) 0.040(2) 0.0018(18) 0.000(2) 0.000(2)
C26 0.049(3) 0.034(2) 0.036(2) -0.0015(18) 0.0067(19) 0.0021(19)
C27 0.043(3) 0.069(3) 0.064(3) 0.004(3) 0.019(2) -0.004(2)
C28 0.058(3) 0.052(3) 0.047(3) 0.002(2) -0.010(2) 0.006(2)

loop_
_atom_type_symbol
_atom_type_description
_atom_type_scat_dispersion_real
_atom_type_scat_dispersion_imag
_atom_type_scat_source
C C 0.0033 0.0016 'International Tables Vol C Tables 4.2.6.8 and 6.1.1.4'
H H 0.0000 0.0000 'International Tables Vol C Tables 4.2.6.8 and 6.1.1.4'
N N 0.0061 0.0033 'International Tables Vol C Tables 4.2.6.8 and 6.1.1.4'
Ga Ga 0.2307 1.6083 'International Tables Vol C Tables 4.2.6.8 and 6.1.1.4'

loop_
_geom_angle_atom_site_label_1
_geom_angle_atom_site_label_2
_geom_angle_atom_site_label_3
_geom_angle
_geom_angle_site_symmetry_1
_geom_angle_site_symmetry_3
_geom_angle_publ_flag
N11 Ga1 H12 98(2) . . ?
N11 Ga1 H11 104(3) . . ?
H12 Ga1 H11 117.4(14) . . ?
N11 Ga1 H13 96(3) . . ?
H12 Ga1 H13 117.6(14) . . ?
H11 Ga1 H13 117.2(15) . . ?
N21 Ga2 H23 102(2) . . ?
N21 Ga2 H22 105(2) . . ?
H23 Ga2 H22 115(3) . . ?
N21 Ga2 H21 106(2) . . ?
H23 Ga2 H21 114(3) . . ?
H22 Ga2 H21 114(3) . . ?
C16 N11 C12 119.5(4) . . ?
C16 N11 Ga1 120.2(3) . . ?
C12 N11 Ga1 120.2(3) . . ?
N11 C12 C13 121.5(4) . . ?
N11 C12 H12A 119.2 . . ?
C13 C12 H12A 119.2 . . ?
C14 C13 C12 117.9(4) . . ?
C14 C13 C17 122.7(4) . . ?
C12 C13 C17 119.4(4) . . ?
C13 C14 C15 121.5(4) . . ?
C13 C14 H14A 119.2 . . ?
C15 C14 H14A 119.2 . . ?
C16 C15 C14 116.3(4) . . ?
C16 C15 C18 120.8(4) . . ?
C14 C15 C18 122.9(4) . . ?
N11 C16 C15 123.1(4) . . ?
N11 C16 H16A 118.4 . . ?
C15 C16 H16A 118.4 . . ?
C13 C17 H17A 109.5 . . ?
C13 C17 H17B 109.5 . . ?
H17A C17 H17B 109.5 . . ?
C13 C17 H17C 109.5 . . ?
H17A C17 H17C 109.5 . . ?
H17B C17 H17C 109.5 . . ?
C15 C18 H18A 109.5 . . ?
C15 C18 H18B 109.5 . . ?
H18A C18 H18B 109.5 . . ?
C15 C18 H18C 109.5 . . ?
H18A C18 H18C 109.5 . . ?
H18B C18 H18C 109.5 . . ?
C22 N21 C26 118.3(4) . . ?
C22 N21 Ga2 121.9(3) . . ?
C26 N21 Ga2 119.6(3) . . ?
N21 C22 C23 123.6(4) . . ?
N21 C22 H22A 118.2 . . ?
C23 C22 H22A 118.2 . . ?
C24 C23 C22 117.0(4) . . ?
C24 C23 C27 122.3(4) . . ?
C22 C23 C27 120.7(4) . . ?
C23 C24 C25 120.8(4) . . ?
C23 C24 H24A 119.6 . . ?
C25 C24 H24A 119.6 . . ?
C26 C25 C24 117.5(4) . . ?
C26 C25 C28 120.2(5) . . ?
C24 C25 C28 122.3(5) . . ?
N21 C26 C25 122.8(4) . . ?
N21 C26 H26A 118.6 . . ?
C25 C26 H26A 118.6 . . ?
C23 C27 H27A 109.5 . . ?
C23 C27 H27B 109.5 . . ?
H27A C27 H27B 109.5 . . ?
C23 C27 H27C 109.5 . . ?
H27A C27 H27C 109.5 . . ?
H27B C27 H27C 109.5 . . ?
C25 C28 H28A 109.5 . . ?
C25 C28 H28B 109.5 . . ?
H28A C28 H28B 109.5 . . ?
C25 C28 H28C 109.5 . . ?
H28A C28 H28C 109.5 . . ?
H28B C28 H28C 109.5 . . ?

loop_
_geom_bond_atom_site_label_1
_geom_bond_atom_site_label_2
_geom_bond_distance
_geom_bond_site_symmetry_2
_geom_bond_publ_flag
Ga1 N11 2.073(4) . ?
Ga1 H12 1.50(4) . ?
Ga1 H11 1.51(4) . ?
Ga1 H13 1.51(5) . ?
Ga2 N21 2.060(4) . ?
Ga2 H23 1.53(6) . ?
Ga2 H22 1.51(6) . ?
Ga2 H21 1.49(6) . ?
N11 C16 1.329(6) . ?
N11 C12 1.345(6) . ?
C12 C13 1.389(7) . ?
C12 H12A 0.9500 . ?
C13 C14 1.367(7) . ?
C13 C17 1.514(6) . ?
C14 C15 1.397(7) . ?
C14 H14A 0.9500 . ?
C15 C16 1.383(6) . ?
C15 C18 1.492(7) . ?
C16 H16A 0.9500 . ?
C17 H17A 0.9800 . ?
C17 H17B 0.9800 . ?
C17 H17C 0.9800 . ?
C18 H18A 0.9800 . ?
C18 H18B 0.9800 . ?
C18 H18C 0.9800 . ?
N21 C22 1.326(6) . ?
N21 C26 1.346(6) . ?
C22 C23 1.385(6) . ?
C22 H22A 0.9500 . ?
C23 C24 1.385(7) . ?
C23 C27 1.501(7) . ?
C24 C25 1.385(7) . ?
C24 H24A 0.9500 . ?
C25 C26 1.380(7) . ?
C25 C28 1.512(6) . ?
C26 H26A 0.9500 . ?
C27 H27A 0.9800 . ?
C27 H27B 0.9800 . ?
C27 H27C 0.9800 . ?
C28 H28A 0.9800 . ?
C28 H28B 0.9800 . ?
C28 H28C 0.9800 . ?

loop_
_geom_torsion_atom_site_label_1
_geom_torsion_atom_site_label_2
_geom_torsion_atom_site_label_3
_geom_torsion_atom_site_label_4
_geom_torsion
_geom_torsion_site_symmetry_1
_geom_torsion_site_symmetry_2
_geom_torsion_site_symmetry_3
_geom_torsion_site_symmetry_4
_geom_torsion_publ_flag
C16 N11 C12 C13 0.2(7) . . . . ?
Ga1 N11 C12 C13 -176.7(3) . . . . ?
N11 C12 C13 C14 -0.6(7) . . . . ?
N11 C12 C13 C17 179.7(4) . . . . ?
C12 C13 C14 C15 0.2(7) . . . . ?
C17 C13 C14 C15 179.9(4) . . . . ?
C13 C14 C15 C16 0.6(6) . . . . ?
C13 C14 C15 C18 -178.8(4) . . . . ?
C12 N11 C16 C15 0.7(7) . . . . ?
Ga1 N11 C16 C15 177.6(3) . . . . ?
C14 C15 C16 N11 -1.1(6) . . . . ?
C18 C15 C16 N11 178.3(4) . . . . ?
C26 N21 C22 C23 2.0(7) . . . . ?
Ga2 N21 C22 C23 -173.9(3) . . . . ?
N21 C22 C23 C24 -1.5(7) . . . . ?
N21 C22 C23 C27 179.9(4) . . . . ?
C22 C23 C24 C25 0.5(6) . . . . ?
C27 C23 C24 C25 179.1(4) . . . . ?
C23 C24 C25 C26 0.0(7) . . . . ?
C23 C24 C25 C28 179.4(4) . . . . ?
C22 N21 C26 C25 -1.5(6) . . . . ?
Ga2 N21 C26 C25 174.5(3) . . . . ?
C24 C25 C26 N21 0.6(7) . . . . ?
C28 C25 C26 N21 -178.9(4) . . . . ?
